data_7241928
loop_
_publ_author_name
'Liu, X.'
'Pulham, C. R.'

_publ_section_title
;
 Pressure-induced phase separation of miscible liquids:
 1&#x2009;:&#x2009;1 n-pentane/iso-pentane
;
_journal_issue 47
_journal_name_full CrystEngComm
_journal_page_first 8251
_journal_page_last 8255
_journal_paper_doi 10.1039/D0CE01335H
_journal_volume 22
_journal_year 2020
_chemical_formula_moiety 'C5 H12'
_chemical_formula_sum 'C5 H12'
_chemical_formula_weight 72.15
_space_group_crystal_system orthorhombic
_space_group_IT_number 60
_space_group_name_Hall '-P 2n 2ab'
_space_group_name_H-M_alt 'P b c n'
_atom_sites_solution_hydrogens geom
_atom_sites_solution_primary dual
_audit_block_doi 10.5517/ccdc.csd.cc260y9h
_audit_creation_date 2020-09-01
_audit_creation_method
;
Olex2 1.3
(compiled 2019.09.11 svn.r3662 for OlexSys, GUI svn.r5938)
;
_audit_update_record
;
2020-09-01 deposited with the CCDC.	2020-11-09 downloaded from the CCDC.
;
_cell_angle_alpha 90
_cell_angle_beta 90
_cell_angle_gamma 90
_cell_formula_units_Z 4
_cell_length_a 3.7996(7)
_cell_length_b 8.2477(13)
_cell_length_c 14.205(4)
_cell_measurement_reflns_used 864
_cell_measurement_temperature 275.2
_cell_measurement_theta_max 24.79
_cell_measurement_theta_min 4.94
_cell_volume 445.16(17)
_computing_molecular_graphics 'Olex2 1.3 (Dolomanov et al., 2009)'
_computing_publication_material 'Olex2 1.3 (Dolomanov et al., 2009)'
_computing_structure_refinement 'ShelXL 2018/3 (Sheldrick, 2015)'
_computing_structure_solution 'SHELXT 2018/2 (Sheldrick, 2018)'
_diffrn_ambient_temperature 275.2
_diffrn_measured_fraction_theta_full 0.586
_diffrn_measured_fraction_theta_max 0.587
_diffrn_measurement_device_type 'Bruker APEX-II CCD'
_diffrn_measurement_method '\f and \w scans'
_diffrn_radiation_type MoK\a
_diffrn_radiation_wavelength 0.71073
_diffrn_reflns_av_R_equivalents 0.0367
_diffrn_reflns_av_unetI/netI 0.0289
_diffrn_reflns_Laue_measured_fraction_full 0.586
_diffrn_reflns_Laue_measured_fraction_max 0.587
_diffrn_reflns_limit_h_max 4
_diffrn_reflns_limit_h_min -4
_diffrn_reflns_limit_k_max 9
_diffrn_reflns_limit_k_min -9
_diffrn_reflns_limit_l_max 12
_diffrn_reflns_limit_l_min -12
_diffrn_reflns_number 2022
_diffrn_reflns_point_group_measured_fraction_full 0.586
_diffrn_reflns_point_group_measured_fraction_max 0.587
_diffrn_reflns_theta_full 24.958
_diffrn_reflns_theta_max 24.958
_diffrn_reflns_theta_min 4.943
_diffrn_standards_number 0
_exptl_absorpt_coefficient_mu 0.058
_exptl_absorpt_correction_type none
_exptl_crystal_colour 'clear colourless'
_exptl_crystal_colour_lustre clear
_exptl_crystal_colour_primary colourless
_exptl_crystal_density_diffrn 1.076
_exptl_crystal_description plate
_exptl_crystal_F_000 168
_exptl_crystal_preparation 'at 3.3 GPa'
_refine_diff_density_max 0.118
_refine_diff_density_min -0.128
_refine_diff_density_rms 0.035
_refine_ls_extinction_method none
_refine_ls_goodness_of_fit_ref 1.190
_refine_ls_hydrogen_treatment constr
_refine_ls_matrix_type full
_refine_ls_number_parameters 25
_refine_ls_number_reflns 233
_refine_ls_number_restraints 0
_refine_ls_restrained_S_all 1.190
_refine_ls_R_factor_all 0.0575
_refine_ls_R_factor_gt 0.0437
_refine_ls_shift/su_max 0.000
_refine_ls_shift/su_mean 0.000
_refine_ls_structure_factor_coef Fsqd
_refine_ls_weighting_details 'w=1/[\s^2^(Fo^2^)+(0.0703P)^2^+0.0577P] where P=(Fo^2^+2Fc^2^)/3'
_refine_ls_weighting_scheme calc
_refine_ls_wR_factor_gt 0.1178
_refine_ls_wR_factor_ref 0.1270
_reflns_Friedel_coverage 0.000
_reflns_number_gt 186
_reflns_number_total 233
_reflns_threshold_expression 'I > 2\s(I)'
_cod_data_source_file d0ce01335h2.cif
_cod_data_source_block pentane_pbcn
_cod_database_code 7241928
_shelx_shelxl_version_number 2018/3
_shelx_space_group_comment
;
The symmetry employed for this shelxl refinement is uniquely defined
by the following loop, which should always be used as a source of
symmetry information in preference to the above space-group names.
They are only intended as comments.
;
_olex2_refinement_description
;
1. Fixed Uiso
 At 1.2 times of:
  All C(H,H) groups
 At 1.5 times of:
  All C(H,H,H) groups
2. Others
 Fixed Sof: H00A(0.5) H00B(0.5)
3.a Secondary CH2 refined with riding coordinates:
 C001(H00A,H00B), C002(H00D,H00C)
3.b Idealised Me refined as rotating group:
 C003(H00E,H00F,H00G)
;
_olex2_submission_special_instructions 'No special instructions were received'

loop_
_space_group_symop_operation_xyz
'x, y, z'
'-x+1/2, -y+1/2, z+1/2'
'-x, y, -z+1/2'
'x+1/2, -y+1/2, -z'
'-x, -y, -z'
'x-1/2, y-1/2, -z-1/2'
'x, -y, z-1/2'
'-x-1/2, y-1/2, z'

loop_
_atom_site_label
_atom_site_type_symbol
_atom_site_fract_x
_atom_site_fract_y
_atom_site_fract_z
_atom_site_U_iso_or_equiv
_atom_site_adp_type
_atom_site_occupancy
_atom_site_site_symmetry_order
_atom_site_calc_flag
_atom_site_refinement_flags_posn
_atom_site_refinement_flags_adp
_atom_site_refinement_flags_occupancy
_atom_site_disorder_assembly
_atom_site_disorder_group
C001 C 0.500000 0.6298(2) 0.750000 0.0280(11) Uani 1 2 d S T P . .
H00A H 0.303166 0.699292 0.733725 0.034 Uiso 0.5 1 calc R U P . .
H00B H 0.696832 0.699294 0.766275 0.034 Uiso 0.5 1 calc R U P . .
C002 C 0.5985(5) 0.53064(19) 0.6648(2) 0.0302(9) Uani 1 1 d . . . . .
H00D H 0.787868 0.457393 0.681764 0.036 Uiso 1 1 calc R U . . .
H00C H 0.397746 0.465202 0.646442 0.036 Uiso 1 1 calc R U . . .
C003 C 0.7132(6) 0.6309(2) 0.5816(2) 0.0356(10) Uani 1 1 d . . . . .
H00E H 0.758998 0.560974 0.529000 0.053 Uiso 1 1 calc R U . . .
H00F H 0.923421 0.689426 0.597429 0.053 Uiso 1 1 calc R U . . .
H00G H 0.530226 0.706172 0.565436 0.053 Uiso 1 1 calc R U . . .

loop_
_atom_site_aniso_label
_atom_site_aniso_U_11
_atom_site_aniso_U_22
_atom_site_aniso_U_33
_atom_site_aniso_U_23
_atom_site_aniso_U_13
_atom_site_aniso_U_12
C001 0.030(2) 0.0247(11) 0.029(4) 0.000 0.0001(14) 0.000
C002 0.0347(17) 0.0271(9) 0.029(3) -0.0023(10) -0.0005(9) 0.0003(7)
C003 0.0378(18) 0.0367(10) 0.032(3) -0.0026(11) 0.0000(10) -0.0011(7)

loop_
_atom_type_symbol
_atom_type_description
_atom_type_scat_dispersion_real
_atom_type_scat_dispersion_imag
_atom_type_scat_source
C C 0.0033 0.0016 'International Tables Vol C Tables 4.2.6.8 and 6.1.1.4'
H H 0.0000 0.0000 'International Tables Vol C Tables 4.2.6.8 and 6.1.1.4'

loop_
_geom_angle_atom_site_label_1
_geom_angle_atom_site_label_2
_geom_angle_atom_site_label_3
_geom_angle
_geom_angle_site_symmetry_1
_geom_angle_site_symmetry_3
_geom_angle_publ_flag
H00A C001 H00B 107.6 . . ?
C002 C001 H00A 108.7 3_656 . ?
C002 C001 H00A 108.7 . . ?
C002 C001 H00B 108.7 3_656 . ?
C002 C001 H00B 108.7 . . ?
C002 C001 C002 114.3(2) . 3_656 ?
C001 C002 H00D 108.8 . . ?
C001 C002 H00C 108.8 . . ?
H00D C002 H00C 107.7 . . ?
C003 C002 C001 113.79(15) . . ?
C003 C002 H00D 108.8 . . ?
C003 C002 H00C 108.8 . . ?
C002 C003 H00E 109.5 . . ?
C002 C003 H00F 109.5 . . ?
C002 C003 H00G 109.5 . . ?
H00E C003 H00F 109.5 . . ?
H00E C003 H00G 109.5 . . ?
H00F C003 H00G 109.5 . . ?

loop_
_geom_bond_atom_site_label_1
_geom_bond_atom_site_label_2
_geom_bond_distance
_geom_bond_site_symmetry_2
_geom_bond_publ_flag
C001 H00A 0.9700 . ?
C001 H00B 0.9700 . ?
C001 C002 1.508(3) . ?
C001 C002 1.508(3) 3_656 ?
C002 H00D 0.9700 . ?
C002 H00C 0.9700 . ?
C002 C003 1.506(3) . ?
C003 H00E 0.9600 . ?
C003 H00F 0.9600 . ?
C003 H00G 0.9600 . ?

loop_
_geom_torsion_atom_site_label_1
_geom_torsion_atom_site_label_2
_geom_torsion_atom_site_label_3
_geom_torsion_atom_site_label_4
_geom_torsion
_geom_torsion_site_symmetry_1
_geom_torsion_site_symmetry_2
_geom_torsion_site_symmetry_3
_geom_torsion_site_symmetry_4
_geom_torsion_publ_flag
C002 C001 C002 C003 -177.2(2) 3_656 . . . ?
